data_1530141
loop_
_publ_author_name
'Keller, H.L.'

_publ_section_title
;
 Darstellung und Kristallstruktur von hoch-Tl3 Pb Br5
;
_journal_name_full 'Journal of the Less-Common Metals'
_journal_page_first 281
_journal_page_last 286
_journal_volume 78
_journal_year 1981
_chemical_formula_sum 'Br5 Pb Tl3'
_chemical_name_systematic 'Tl3 Pb Br5'
_space_group_IT_number 76
_symmetry_space_group_name_Hall 'P 4w'
_symmetry_space_group_name_H-M 'P 41'
_cell_angle_alpha 90
_cell_angle_beta 90
_cell_angle_gamma 90
_cell_formula_units_Z 4
_cell_length_a 8.903
_cell_length_b 8.903
_cell_length_c 15.486
_cell_volume 1227.473
_citation_journal_id_ASTM JCOMAH
_cod_data_source_file Keller_JCOMAH_1981_607.cif
_cod_data_source_block Br5Pb1Tl3
_cod_original_formula_sum 'Br5 Pb1 Tl3'
_cod_database_code 1530141

loop_
_symmetry_equiv_pos_as_xyz
x,y,z
-y,x,z+1/4
-x,-y,z+1/2
y,-x,z+3/4

loop_
_atom_site_label
_atom_site_type_symbol
_atom_site_fract_x
_atom_site_fract_y
_atom_site_fract_z
_atom_site_occupancy
_atom_site_U_iso_or_equiv
Br1 Br-1 0.337 0.161 0.219 1 0.0
Pb1 Pb+2 0.494 0.694 0.898 1 0.0
Br5 Br-1 0.493 0.813 0.113 1 0.0
Tl2 Tl+1 0.127 0.317 0.875 1 0.0
Br4 Br-1 0.513 0.651 0.501 1 0.0
Br3 Br-1 0.028 0.848 0.207 1 0.0
Tl1 Tl+1 0.989 0.807 0.801 1 0.0
Br2 Br-1 0.688 0.006 0.357 1 0.0
Tl3 Tl+1 0.623 0.181 0.816 1 0.0
